data_4501513
loop_
_publ_author_name
'Bai, Hong-Ye'
'Ma, Jian-Fang'
'Yang, Jin'
'Zhang, Lai-Ping'
'Ma, Ji-Cheng'
'Liu, Ying-Ying'

_publ_section_title
;
 Eight Two-Dimensional and Three-Dimensional Metal&#x2212;Organic
 Frameworks Based on a Flexible Tetrakis(imidazole) Ligand: Synthesis,
 Topological Structures, and Photoluminescent Properties
;
_journal_issue 4
_journal_name_full 'Crystal Growth &amp; Design'
_journal_page_first 1946
_journal_paper_doi 10.1021/cg100032n
_journal_volume 10
_journal_year 2010
_chemical_formula_moiety 'C33 H28 Co2 N8 O8), 2.5(H2 O)'
_chemical_formula_sum 'C33 H33 Co2 N8 O10.5'
_chemical_formula_weight 827.79
_chemical_name_systematic
;
 ?
;
_space_group_IT_number 15
_symmetry_cell_setting monoclinic
_symmetry_space_group_name_Hall '-C 2yc'
_symmetry_space_group_name_H-M 'C 1 2/c 1'
_atom_sites_solution_hydrogens geom
_atom_sites_solution_primary direct
_atom_sites_solution_secondary difmap
_audit_creation_method SHELXL-97
_cell_angle_alpha 90.00
_cell_angle_beta 92.84(5)
_cell_angle_gamma 90.00
_cell_formula_units_Z 8
_cell_length_a 19.5199(10)
_cell_length_b 10.3113(4)
_cell_length_c 34.7941(16)
_cell_measurement_reflns_used 6365
_cell_measurement_temperature 293(2)
_cell_measurement_theta_max 25.4
_cell_measurement_theta_min 4.1
_cell_volume 6994.6(6)
_computing_cell_refinement CrysAlis
_computing_data_collection 'CrysAlis (Oxford Diffraction, 2006)'
_computing_data_reduction CrysAlis
_computing_structure_refinement 'SHELXL-97 (Sheldrick, 1997)'
_computing_structure_solution 'SHELXS-97 (Sheldrick, 1997)'
_diffrn_ambient_temperature 293(2)
_diffrn_detector_area_resol_mean 10.0
_diffrn_measured_fraction_theta_full 0.993
_diffrn_measured_fraction_theta_max 0.994
_diffrn_measurement_device_type 'Oxford Diffraction Gemini R Ultra'
_diffrn_measurement_method '\w scan'
_diffrn_radiation_monochromator graphite
_diffrn_radiation_source 'fine-focus sealed tube'
_diffrn_radiation_type MoK\a
_diffrn_radiation_wavelength 0.71073
_diffrn_reflns_av_R_equivalents 0.0762
_diffrn_reflns_av_sigmaI/netI 0.1114
_diffrn_reflns_limit_h_max 23
_diffrn_reflns_limit_h_min -23
_diffrn_reflns_limit_k_max 12
_diffrn_reflns_limit_k_min -12
_diffrn_reflns_limit_l_max 41
_diffrn_reflns_limit_l_min -41
_diffrn_reflns_number 22709
_diffrn_reflns_theta_full 25.00
_diffrn_reflns_theta_max 25.35
_diffrn_reflns_theta_min 4.12
_exptl_absorpt_coefficient_mu 1.020
_exptl_absorpt_correction_T_max 0.889
_exptl_absorpt_correction_T_min 0.813
_exptl_absorpt_correction_type multi-scan
_exptl_absorpt_process_details
;
CrysAlis (Oxford Diffraction, 2006)
;
_exptl_crystal_colour pink
_exptl_crystal_density_diffrn 1.572
_exptl_crystal_density_method 'not measured'
_exptl_crystal_description needle
_exptl_crystal_F_000 3402
_exptl_crystal_size_max 0.28
_exptl_crystal_size_mid 0.17
_exptl_crystal_size_min 0.15
_refine_diff_density_max 0.995
_refine_diff_density_min -0.364
_refine_diff_density_rms 0.078
_refine_ls_extinction_method none
_refine_ls_goodness_of_fit_ref 0.882
_refine_ls_hydrogen_treatment mixed
_refine_ls_matrix_type full
_refine_ls_number_parameters 514
_refine_ls_number_reflns 6365
_refine_ls_number_restraints 16
_refine_ls_restrained_S_all 0.882
_refine_ls_R_factor_all 0.1063
_refine_ls_R_factor_gt 0.0488
_refine_ls_shift/su_max 0.035
_refine_ls_shift/su_mean 0.001
_refine_ls_structure_factor_coef Fsqd
_refine_ls_weighting_details 'calc w=1/[\s^2^(Fo^2^)+(0.0630P)^2^+0.0000P] where P=(Fo^2^+2Fc^2^)/3'
_refine_ls_weighting_scheme calc
_refine_ls_wR_factor_gt 0.1085
_refine_ls_wR_factor_ref 0.1207
_reflns_number_gt 3487
_reflns_number_total 6365
_reflns_threshold_expression >2sigma(I)
_cod_data_source_file cg100032n_si_002.cif
_cod_data_source_block Compound-4
_cod_original_sg_symbol_Hall '-C 2yc '
_cod_original_sg_symbol_H-M 'C 2/c'
_cod_original_formula_sum 'C33 H33 Co2 N8 O10.50'
_cod_database_code 4501513

loop_
_symmetry_equiv_pos_as_xyz
'x, y, z'
'-x, y, -z+1/2'
'x+1/2, y+1/2, z'
'-x+1/2, y+1/2, -z+1/2'
'-x, -y, -z'
'x, -y, z-1/2'
'-x+1/2, -y+1/2, -z'
'x+1/2, -y+1/2, z-1/2'

loop_
_atom_site_label
_atom_site_type_symbol
_atom_site_fract_x
_atom_site_fract_y
_atom_site_fract_z
_atom_site_U_iso_or_equiv
_atom_site_adp_type
_atom_site_occupancy
_atom_site_symmetry_multiplicity
_atom_site_calc_flag
_atom_site_refinement_flags
Co1 Co 0.83054(3) 0.75438(6) 0.533146(17) 0.03876(19) Uani 1 1 d .
Co2 Co 1.21113(3) 0.19507(5) 0.707763(16) 0.03067(18) Uani 1 1 d .
C1 C 0.7990(2) 0.4607(4) 0.68395(12) 0.0389(12) Uani 1 1 d .
H1 H 0.8205 0.4503 0.7082 0.047 Uiso 1 1 calc R
C2 C 0.7694(2) 0.4319(5) 0.62366(12) 0.0420(12) Uani 1 1 d .
H2 H 0.7657 0.3990 0.5988 0.050 Uiso 1 1 calc R
C3 C 0.7346(2) 0.5316(5) 0.63721(12) 0.0446(13) Uani 1 1 d .
H3 H 0.7030 0.5812 0.6228 0.053 Uiso 1 1 calc R
C4 C 0.8601(2) 0.2768(4) 0.65452(11) 0.0318(11) Uani 1 1 d .
H4A H 0.8334 0.1974 0.6530 0.038 Uiso 1 1 calc R
H4B H 0.8849 0.2773 0.6794 0.038 Uiso 1 1 calc R
C5 C 0.9130(2) 0.2710(4) 0.62323(11) 0.0249(10) Uani 1 1 d .
C6 C 0.9575(2) 0.1477(4) 0.62997(11) 0.0304(10) Uani 1 1 d .
H6A H 0.9267 0.0752 0.6333 0.036 Uiso 1 1 calc R
H6B H 0.9814 0.1314 0.6067 0.036 Uiso 1 1 calc R
C7 C 1.0737(2) 0.1837(4) 0.66153(12) 0.0351(11) Uani 1 1 d .
H7 H 1.0923 0.2251 0.6407 0.042 Uiso 1 1 calc R
C8 C 1.0020(3) 0.0837(7) 0.69583(15) 0.086(2) Uani 1 1 d .
H8 H 0.9628 0.0436 0.7042 0.104 Uiso 1 1 calc R
C9 C 1.0639(3) 0.0903(7) 0.71505(16) 0.080(2) Uani 1 1 d .
H9 H 1.0740 0.0554 0.7393 0.096 Uiso 1 1 calc R
C10 C 0.9616(2) 0.3886(4) 0.62339(12) 0.0332(11) Uani 1 1 d .
H10A H 0.9840 0.3954 0.6488 0.040 Uiso 1 1 calc R
H10B H 0.9971 0.3709 0.6055 0.040 Uiso 1 1 calc R
C11 C 0.9135(2) 0.5566(4) 0.57785(12) 0.0361(11) Uani 1 1 d .
H11 H 0.9200 0.5097 0.5555 0.043 Uiso 1 1 calc R
C12 C 0.8869(3) 0.7071(4) 0.61667(14) 0.0480(13) Uani 1 1 d .
H12 H 0.8711 0.7854 0.6261 0.058 Uiso 1 1 calc R
C13 C 0.9147(3) 0.6104(5) 0.63847(13) 0.0455(13) Uani 1 1 d .
H13 H 0.9211 0.6093 0.6651 0.055 Uiso 1 1 calc R
C14 C 0.8807(2) 0.2523(4) 0.58187(11) 0.0285(10) Uani 1 1 d .
H14A H 0.8511 0.3255 0.5757 0.034 Uiso 1 1 calc R
H14B H 0.9172 0.2527 0.5639 0.034 Uiso 1 1 calc R
C15 C 0.8628(2) 0.0288(4) 0.55796(11) 0.0301(10) Uani 1 1 d .
H15 H 0.9055 0.0236 0.5472 0.036 Uiso 1 1 calc R
C16 C 0.7630(2) -0.0187(5) 0.57562(13) 0.0437(12) Uani 1 1 d .
H16 H 0.7227 -0.0640 0.5794 0.052 Uiso 1 1 calc R
C17 C 0.7763(2) 0.1022(4) 0.58784(13) 0.0415(12) Uani 1 1 d .
H17 H 0.7476 0.1553 0.6014 0.050 Uiso 1 1 calc R
C18 C 0.7438(3) 0.5559(6) 0.52872(12) 0.0464(13) Uani 1 1 d .
C19 C 0.6810(2) 0.4757(4) 0.53118(11) 0.0362(11) Uani 1 1 d .
C20 C 0.6166(3) 0.5275(5) 0.53542(11) 0.0432(12) Uani 1 1 d .
C21 C 0.5994(3) 0.6695(6) 0.53778(16) 0.0646(17) Uani 1 1 d .
C22 C 0.5602(3) 0.4402(7) 0.53607(15) 0.0675(17) Uani 1 1 d .
H22 H 0.5164 0.4715 0.5397 0.081 Uiso 1 1 calc R
C23 C 0.5708(4) 0.3088(7) 0.53122(16) 0.078(2) Uani 1 1 d .
H23 H 0.5333 0.2529 0.5305 0.094 Uiso 1 1 calc R
C24 C 0.6348(4) 0.2592(6) 0.52742(16) 0.0731(19) Uani 1 1 d .
H24 H 0.6417 0.1705 0.5247 0.088 Uiso 1 1 calc R
C25 C 0.6873(3) 0.3426(5) 0.52771(13) 0.0511(14) Uani 1 1 d .
H25 H 0.7311 0.3087 0.5254 0.061 Uiso 1 1 calc R
C26 C 1.2135(3) 0.6723(4) 0.73238(14) 0.0378(12) Uani 1 1 d .
C27 C 1.1716(2) 0.6654(4) 0.69482(12) 0.0347(11) Uani 1 1 d .
C28 C 1.1633(2) 0.5534(4) 0.67337(12) 0.0324(11) Uani 1 1 d .
C29 C 1.1875(2) 0.4242(4) 0.68733(13) 0.0365(11) Uani 1 1 d .
C30 C 1.1251(2) 0.5581(5) 0.63810(13) 0.0437(12) Uani 1 1 d .
H30 H 1.1200 0.4837 0.6231 0.052 Uiso 1 1 calc R
C31 C 1.0956(3) 0.6713(6) 0.62572(14) 0.0563(15) Uani 1 1 d .
H31 H 1.0698 0.6732 0.6025 0.068 Uiso 1 1 calc R
C32 C 1.1034(3) 0.7820(5) 0.64703(17) 0.0673(18) Uani 1 1 d .
H32 H 1.0836 0.8590 0.6381 0.081 Uiso 1 1 calc R
C33 C 1.1410(3) 0.7798(5) 0.68179(15) 0.0542(15) Uani 1 1 d .
H33 H 1.1456 0.8550 0.6965 0.065 Uiso 1 1 calc R
N1 N 0.81182(18) 0.3866(3) 0.65352(9) 0.0320(9) Uani 1 1 d .
N2 N 0.75202(19) 0.5507(3) 0.67540(10) 0.0382(9) Uani 1 1 d .
N3 N 1.10890(18) 0.1553(3) 0.69369(9) 0.0321(9) Uani 1 1 d .
N4 N 1.00820(17) 0.1466(3) 0.66209(9) 0.0310(9) Uani 1 1 d .
N5 N 0.93139(18) 0.5144(3) 0.61351(10) 0.0345(9) Uani 1 1 d .
N6 N 0.88559(19) 0.6729(3) 0.57854(10) 0.0383(9) Uani 1 1 d .
N7 N 0.84099(17) 0.1326(3) 0.57629(9) 0.0267(8) Uani 1 1 d .
N8 N 0.81780(19) -0.0659(3) 0.55661(9) 0.0329(9) Uani 1 1 d .
O1 O 0.7992(2) 0.5036(4) 0.52264(10) 0.0722(12) Uani 1 1 d .
O2 O 0.73817(18) 0.6761(3) 0.53262(11) 0.0649(11) Uani 1 1 d .
O3' O 0.5633(5) 0.7002(8) 0.5641(2) 0.055(2) Uani 0.50 1 d P
O3 O 0.5955(6) 0.7318(11) 0.5710(3) 0.080(4) Uani 0.50 1 d PU
O4 O 0.60295(18) 0.7375(3) 0.50631(9) 0.0587(10) Uani 1 1 d .
O3W O 0.5719(7) 0.9720(9) 0.5398(3) 0.106(4) Uani 0.50 1 d P
O3W' O 0.5229(7) 0.9672(11) 0.5234(4) 0.119(4) Uani 0.50 1 d P
O5 O 1.18768(17) 0.7217(3) 0.76120(10) 0.0519(9) Uani 1 1 d .
O6 O 1.27497(16) 0.6335(3) 0.73452(8) 0.0406(8) Uani 1 1 d .
O7 O 1.18402(18) 0.3966(3) 0.72237(9) 0.0510(9) Uani 1 1 d .
O8 O 1.20746(17) 0.3417(3) 0.66395(10) 0.0525(9) Uani 1 1 d .
H1C H 0.340(3) 0.453(5) 0.6696(7) 0.079 Uiso 1 1 d D
H1D H 0.348(3) 0.389(3) 0.7040(13) 0.079 Uiso 1 1 d D
H2C H 0.926(3) 0.344(3) 0.7331(15) 0.079 Uiso 1 1 d D
O1W O 0.3545(2) 0.4618(5) 0.69364(17) 0.0995(16) Uani 1 1 d D
O2W O 0.9412(7) 0.4216(13) 0.7311(4) 0.143(4) Uani 0.50 1 d PDU

loop_
_atom_site_aniso_label
_atom_site_aniso_U_11
_atom_site_aniso_U_22
_atom_site_aniso_U_33
_atom_site_aniso_U_23
_atom_site_aniso_U_13
_atom_site_aniso_U_12
Co1 0.0408(4) 0.0277(3) 0.0482(4) 0.0013(3) 0.0059(3) 0.0054(3)
Co2 0.0252(3) 0.0340(3) 0.0327(3) -0.0028(3) -0.0008(3) 0.0031(3)
C1 0.036(3) 0.046(3) 0.035(2) -0.002(2) 0.000(2) 0.004(2)
C2 0.042(3) 0.054(3) 0.029(2) -0.006(2) -0.004(2) 0.015(2)
C3 0.043(3) 0.053(3) 0.036(3) -0.003(2) -0.004(2) 0.016(3)
C4 0.036(3) 0.031(3) 0.028(2) -0.0006(18) -0.002(2) 0.005(2)
C5 0.023(2) 0.025(2) 0.027(2) 0.0016(17) -0.0011(18) 0.0039(18)
C6 0.029(3) 0.032(2) 0.030(2) -0.0020(18) -0.004(2) 0.0020(19)
C7 0.027(3) 0.044(3) 0.034(2) 0.010(2) 0.001(2) -0.005(2)
C8 0.035(4) 0.164(7) 0.059(4) 0.059(4) -0.004(3) -0.025(4)
C9 0.037(4) 0.152(6) 0.051(3) 0.047(4) -0.010(3) -0.008(4)
C10 0.031(3) 0.028(2) 0.039(2) -0.001(2) -0.007(2) 0.001(2)
C11 0.039(3) 0.030(3) 0.038(3) -0.003(2) -0.002(2) -0.003(2)
C12 0.062(4) 0.027(3) 0.055(3) -0.005(2) 0.002(3) 0.002(2)
C13 0.061(4) 0.038(3) 0.037(3) -0.006(2) -0.006(2) -0.003(2)
C14 0.026(2) 0.030(2) 0.030(2) -0.0009(19) -0.0006(19) 0.003(2)
C15 0.024(3) 0.033(3) 0.033(2) -0.004(2) 0.003(2) 0.004(2)
C16 0.033(3) 0.044(3) 0.056(3) -0.004(2) 0.010(2) -0.007(2)
C17 0.026(3) 0.041(3) 0.058(3) -0.013(2) 0.011(2) 0.002(2)
C18 0.049(4) 0.059(4) 0.029(2) 0.004(2) -0.015(3) 0.008(3)
C19 0.041(3) 0.041(3) 0.027(2) 0.003(2) -0.004(2) 0.001(2)
C20 0.048(3) 0.055(3) 0.026(2) 0.011(2) 0.002(2) 0.005(3)
C21 0.068(4) 0.076(4) 0.050(3) 0.010(3) 0.005(3) 0.026(3)
C22 0.047(4) 0.106(5) 0.049(3) 0.034(3) -0.001(3) 0.004(4)
C23 0.092(6) 0.078(5) 0.061(4) 0.034(4) -0.025(4) -0.039(4)
C24 0.099(6) 0.056(4) 0.062(4) 0.015(3) -0.021(4) -0.008(4)
C25 0.061(4) 0.050(3) 0.041(3) 0.006(2) -0.009(3) 0.004(3)
C26 0.038(3) 0.026(3) 0.049(3) 0.004(2) -0.008(3) -0.009(2)
C27 0.029(3) 0.031(3) 0.043(3) 0.009(2) -0.011(2) -0.005(2)
C28 0.021(2) 0.041(3) 0.035(2) 0.009(2) 0.000(2) -0.007(2)
C29 0.029(3) 0.041(3) 0.038(3) -0.001(2) -0.009(2) -0.010(2)
C30 0.039(3) 0.054(3) 0.038(3) 0.007(2) -0.004(2) -0.012(2)
C31 0.048(3) 0.074(4) 0.045(3) 0.023(3) -0.016(3) -0.016(3)
C32 0.063(4) 0.055(4) 0.081(4) 0.032(3) -0.029(3) 0.001(3)
C33 0.054(4) 0.036(3) 0.072(4) 0.009(2) -0.011(3) -0.001(2)
N1 0.033(2) 0.037(2) 0.0262(18) -0.0052(16) 0.0007(17) 0.0082(17)
N2 0.037(2) 0.042(2) 0.035(2) -0.0066(17) 0.0031(18) 0.0080(18)
N3 0.025(2) 0.039(2) 0.0325(19) 0.0026(16) -0.0008(18) 0.0010(17)
N4 0.025(2) 0.037(2) 0.0310(19) 0.0042(16) 0.0015(17) 0.0030(16)
N5 0.035(2) 0.027(2) 0.041(2) -0.0029(18) -0.0048(18) -0.0008(17)
N6 0.043(2) 0.025(2) 0.046(2) 0.0023(17) 0.0002(19) 0.0028(18)
N7 0.025(2) 0.029(2) 0.0263(17) -0.0039(16) -0.0016(16) 0.0008(16)
N8 0.032(2) 0.032(2) 0.0340(19) -0.0018(16) -0.0026(18) 0.0045(18)
O1 0.044(3) 0.103(3) 0.069(2) -0.023(2) -0.004(2) 0.008(2)
O2 0.048(2) 0.043(2) 0.102(3) 0.019(2) -0.013(2) -0.0020(18)
O3' 0.068(6) 0.055(5) 0.046(4) -0.016(4) 0.044(5) 0.005(5)
O3 0.081(4) 0.080(4) 0.080(4) 0.0001(10) 0.0047(10) 0.0004(10)
O4 0.053(2) 0.072(3) 0.052(2) 0.0224(19) 0.0146(17) 0.0308(19)
O3W 0.144(11) 0.047(6) 0.126(9) -0.021(5) -0.012(8) 0.011(6)
O3W' 0.111(10) 0.109(9) 0.138(10) -0.036(7) 0.013(8) 0.041(8)
O5 0.046(2) 0.058(2) 0.050(2) -0.0099(17) -0.0059(18) 0.0086(17)
O6 0.030(2) 0.046(2) 0.0445(17) -0.0046(15) -0.0095(15) -0.0008(15)
O7 0.079(3) 0.0338(19) 0.0386(19) 0.0013(15) -0.0177(18) -0.0025(17)
O8 0.054(2) 0.042(2) 0.063(2) -0.0040(18) 0.0175(18) -0.0020(17)
O1W 0.064(3) 0.080(3) 0.157(5) -0.005(3) 0.030(3) -0.032(3)
O2W 0.143(4) 0.143(4) 0.142(4) 0.0001(10) 0.0065(10) 0.0004(10)

loop_
_atom_type_symbol
_atom_type_description
_atom_type_scat_dispersion_real
_atom_type_scat_dispersion_imag
_atom_type_scat_source
C C 0.0033 0.0016 'International Tables Vol C Tables 4.2.6.8 and 6.1.1.4'
H H 0.0000 0.0000 'International Tables Vol C Tables 4.2.6.8 and 6.1.1.4'
N N 0.0061 0.0033 'International Tables Vol C Tables 4.2.6.8 and 6.1.1.4'
O O 0.0106 0.0060 'International Tables Vol C Tables 4.2.6.8 and 6.1.1.4'
Co Co 0.3494 0.9721 'International Tables Vol C Tables 4.2.6.8 and 6.1.1.4'

loop_
_geom_angle_atom_site_label_1
_geom_angle_atom_site_label_2
_geom_angle_atom_site_label_3
_geom_angle
_geom_angle_site_symmetry_1
_geom_angle_site_symmetry_3
O4 Co1 O2 130.89(17) 7_666 .
O4 Co1 N8 110.05(16) 7_666 1_565
O2 Co1 N8 104.17(16) . 1_565
O4 Co1 N6 102.71(15) 7_666 .
O2 Co1 N6 106.49(15) . .
N8 Co1 N6 97.66(13) 1_565 .
N2 Co2 N3 97.07(14) 3_545 .
N2 Co2 O6 105.58(13) 3_545 4_746
N3 Co2 O6 104.01(14) . 4_746
N2 Co2 O8 96.98(14) 3_545 .
N3 Co2 O8 88.49(14) . .
O6 Co2 O8 152.40(13) 4_746 .
N2 Co2 O7 155.87(14) 3_545 .
N3 Co2 O7 90.08(13) . .
O6 Co2 O7 94.89(12) 4_746 .
O8 Co2 O7 60.06(12) . .
N2 Co2 O5 89.75(13) 3_545 4_746
N3 Co2 O5 164.23(14) . 4_746
O6 Co2 O5 60.35(13) 4_746 4_746
O8 Co2 O5 104.84(13) . 4_746
O7 Co2 O5 89.40(12) . 4_746
N2 Co2 C26 99.23(14) 3_545 4_746
N3 Co2 C26 134.28(17) . 4_746
O6 Co2 C26 30.33(14) 4_746 4_746
O8 Co2 C26 130.95(15) . 4_746
O7 Co2 C26 91.97(12) . 4_746
O5 Co2 C26 30.03(14) 4_746 4_746
N2 Co2 C29 126.88(16) 3_545 .
N3 Co2 C29 87.58(14) . .
O6 Co2 C29 124.56(14) 4_746 .
O8 Co2 C29 30.02(13) . .
O7 Co2 C29 30.12(13) . .
O5 Co2 C29 99.70(13) 4_746 .
C26 Co2 C29 114.67(14) 4_746 .
N2 C1 N1 112.1(4) . .
N2 C1 H1 124.0 . .
N1 C1 H1 124.0 . .
C3 C2 N1 107.0(4) . .
C3 C2 H2 126.5 . .
N1 C2 H2 126.5 . .
C2 C3 N2 110.4(4) . .
C2 C3 H3 124.8 . .
N2 C3 H3 124.8 . .
N1 C4 C5 117.6(3) . .
N1 C4 H4A 107.9 . .
C5 C4 H4A 107.9 . .
N1 C4 H4B 107.9 . .
C5 C4 H4B 107.9 . .
H4A C4 H4B 107.2 . .
C4 C5 C10 113.7(3) . .
C4 C5 C6 108.4(3) . .
C10 C5 C6 107.7(3) . .
C4 C5 C14 113.9(3) . .
C10 C5 C14 108.8(3) . .
C6 C5 C14 103.7(3) . .
N4 C6 C5 118.5(3) . .
N4 C6 H6A 107.7 . .
C5 C6 H6A 107.7 . .
N4 C6 H6B 107.7 . .
C5 C6 H6B 107.7 . .
H6A C6 H6B 107.1 . .
N3 C7 N4 112.6(4) . .
N3 C7 H7 123.7 . .
N4 C7 H7 123.7 . .
N4 C8 C9 106.8(5) . .
N4 C8 H8 126.6 . .
C9 C8 H8 126.6 . .
C8 C9 N3 109.9(4) . .
C8 C9 H9 125.0 . .
N3 C9 H9 125.0 . .
N5 C10 C5 117.2(3) . .
N5 C10 H10A 108.0 . .
C5 C10 H10A 108.0 . .
N5 C10 H10B 108.0 . .
C5 C10 H10B 108.0 . .
H10A C10 H10B 107.3 . .
N6 C11 N5 111.5(4) . .
N6 C11 H11 124.2 . .
N5 C11 H11 124.2 . .
C13 C12 N6 110.0(4) . .
C13 C12 H12 125.0 . .
N6 C12 H12 125.0 . .
C12 C13 N5 106.3(4) . .
C12 C13 H13 126.9 . .
N5 C13 H13 126.9 . .
N7 C14 C5 114.5(3) . .
N7 C14 H14A 108.6 . .
C5 C14 H14A 108.6 . .
N7 C14 H14B 108.6 . .
C5 C14 H14B 108.6 . .
H14A C14 H14B 107.6 . .
N8 C15 N7 112.7(4) . .
N8 C15 H15 123.6 . .
N7 C15 H15 123.6 . .
C17 C16 N8 109.9(4) . .
C17 C16 H16 125.1 . .
N8 C16 H16 125.1 . .
C16 C17 N7 106.5(4) . .
C16 C17 H17 126.7 . .
N7 C17 H17 126.7 . .
O1 C18 O2 122.2(5) . .
O1 C18 C19 120.0(5) . .
O2 C18 C19 117.9(5) . .
C20 C19 C25 118.5(5) . .
C20 C19 C18 123.4(4) . .
C25 C19 C18 118.1(5) . .
C19 C20 C22 117.8(5) . .
C19 C20 C21 126.1(5) . .
C22 C20 C21 116.1(5) . .
O3' C21 O4 122.9(6) . .
O3' C21 O3 33.3(6) . .
O4 C21 O3 118.6(7) . .
O3' C21 C20 115.5(6) . .
O4 C21 C20 117.1(5) . .
O3 C21 C20 122.7(6) . .
C23 C22 C20 119.9(6) . .
C23 C22 H22 120.1 . .
C20 C22 H22 120.1 . .
C24 C23 C22 121.5(6) . .
C24 C23 H23 119.2 . .
C22 C23 H23 119.2 . .
C25 C24 C23 117.6(6) . .
C25 C24 H24 121.2 . .
C23 C24 H24 121.2 . .
C24 C25 C19 124.6(6) . .
C24 C25 H25 117.7 . .
C19 C25 H25 117.7 . .
O5 C26 O6 120.0(4) . .
O5 C26 C27 119.4(4) . .
O6 C26 C27 120.6(5) . .
O5 C26 Co2 62.5(2) . 4_756
O6 C26 Co2 57.5(2) . 4_756
C27 C26 Co2 175.7(3) . 4_756
C28 C27 C33 119.8(4) . .
C28 C27 C26 123.5(4) . .
C33 C27 C26 116.7(4) . .
C27 C28 C30 119.1(4) . .
C27 C28 C29 123.1(3) . .
C30 C28 C29 117.5(4) . .
O8 C29 O7 120.7(4) . .
O8 C29 C28 120.0(4) . .
O7 C29 C28 119.2(4) . .
O8 C29 Co2 59.0(2) . .
O7 C29 Co2 61.9(2) . .
C28 C29 Co2 171.6(3) . .
C31 C30 C28 120.2(5) . .
C31 C30 H30 119.9 . .
C28 C30 H30 119.9 . .
C30 C31 C32 120.7(4) . .
C30 C31 H31 119.7 . .
C32 C31 H31 119.7 . .
C31 C32 C33 120.1(5) . .
C31 C32 H32 119.9 . .
C33 C32 H32 119.9 . .
C32 C33 C27 120.0(5) . .
C32 C33 H33 120.0 . .
C27 C33 H33 120.0 . .
C1 N1 C2 105.9(3) . .
C1 N1 C4 124.4(3) . .
C2 N1 C4 129.7(3) . .
C1 N2 C3 104.6(4) . .
C1 N2 Co2 131.8(3) . 3_455
C3 N2 Co2 123.5(3) . 3_455
C7 N3 C9 104.5(4) . .
C7 N3 Co2 127.8(3) . .
C9 N3 Co2 127.7(3) . .
C7 N4 C8 106.1(4) . .
C7 N4 C6 127.0(4) . .
C8 N4 C6 125.7(4) . .
C11 N5 C13 107.0(4) . .
C11 N5 C10 126.1(4) . .
C13 N5 C10 126.9(3) . .
C11 N6 C12 105.3(4) . .
C11 N6 Co1 124.1(3) . .
C12 N6 Co1 128.7(3) . .
C15 N7 C17 106.1(3) . .
C15 N7 C14 124.2(4) . .
C17 N7 C14 129.7(4) . .
C15 N8 C16 104.8(4) . .
C15 N8 Co1 126.4(3) . 1_545
C16 N8 Co1 128.8(3) . 1_545
C18 O2 Co1 108.7(3) . .
O3 O3' C21 81.1(13) . .
O3' O3 C21 65.6(11) . .
C21 O4 Co1 133.1(3) . 7_666
C26 O5 Co2 87.5(3) . 4_756
C26 O6 Co2 92.1(3) . 4_756
C29 O7 Co2 88.0(3) . .
C29 O8 Co2 91.0(3) . .
H1C O1W H1D 105(4) . .

loop_
_geom_bond_atom_site_label_1
_geom_bond_atom_site_label_2
_geom_bond_distance
_geom_bond_site_symmetry_2
Co1 O4 1.938(4) 7_666
Co1 O2 1.975(4) .
Co1 N8 2.045(3) 1_565
Co1 N6 2.046(3) .
Co2 N2 2.052(4) 3_545
Co2 N3 2.072(3) .
Co2 O6 2.111(3) 4_746
Co2 O8 2.145(3) .
Co2 O7 2.210(3) .
Co2 O5 2.220(3) 4_746
Co2 C26 2.500(4) 4_746
Co2 C29 2.503(5) .
C1 N2 1.328(5) .
C1 N1 1.339(5) .
C1 H1 0.9300 .
C2 C3 1.331(6) .
C2 N1 1.378(5) .
C2 H2 0.9300 .
C3 N2 1.369(5) .
C3 H3 0.9300 .
C4 N1 1.472(5) .
C4 C5 1.538(6) .
C4 H4A 0.9700 .
C4 H4B 0.9700 .
C5 C10 1.541(6) .
C5 C6 1.552(5) .
C5 C14 1.553(5) .
C6 N4 1.456(4) .
C6 H6A 0.9700 .
C6 H6B 0.9700 .
C7 N3 1.317(5) .
C7 N4 1.335(5) .
C7 H7 0.9300 .
C8 N4 1.352(6) .
C8 C9 1.353(7) .
C8 H8 0.9300 .
C9 N3 1.356(6) .
C9 H9 0.9300 .
C10 N5 1.459(5) .
C10 H10A 0.9700 .
C10 H10B 0.9700 .
C11 N6 1.318(5) .
C11 N5 1.345(5) .
C11 H11 0.9300 .
C12 C13 1.350(6) .
C12 N6 1.372(6) .
C12 H12 0.9300 .
C13 N5 1.367(6) .
C13 H13 0.9300 .
C14 N7 1.465(5) .
C14 H14A 0.9700 .
C14 H14B 0.9700 .
C15 N8 1.313(5) .
C15 N7 1.328(5) .
C15 H15 0.9300 .
C16 C17 1.338(6) .
C16 N8 1.374(6) .
C16 H16 0.9300 .
C17 N7 1.380(6) .
C17 H17 0.9300 .
C18 O1 1.236(6) .
C18 O2 1.253(6) .
C18 C19 1.484(7) .
C19 C20 1.380(6) .
C19 C25 1.384(6) .
C20 C22 1.422(8) .
C20 C21 1.505(7) .
C21 O3' 1.225(8) .
C21 O4 1.305(6) .
C21 O3 1.329(12) .
C22 C23 1.382(8) .
C22 H22 0.9300 .
C23 C24 1.362(9) .
C23 H23 0.9300 .
C24 C25 1.337(8) .
C24 H24 0.9300 .
C25 H25 0.9300 .
C26 O5 1.252(6) .
C26 O6 1.263(5) .
C26 C27 1.509(6) .
C26 Co2 2.500(4) 4_756
C27 C28 1.380(6) .
C27 C33 1.389(6) .
C28 C30 1.405(5) .
C28 C29 1.487(6) .
C29 O8 1.252(5) .
C29 O7 1.257(5) .
C30 C31 1.362(7) .
C30 H30 0.9300 .
C31 C32 1.366(7) .
C31 H31 0.9300 .
C32 C33 1.383(7) .
C32 H32 0.9300 .
C33 H33 0.9300 .
N2 Co2 2.052(4) 3_455
N8 Co1 2.045(3) 1_545
O3' O3 0.739(11) .
O4 Co1 1.938(4) 7_666
O3W O3W' 1.088(11) .
O5 Co2 2.220(3) 4_756
O6 Co2 2.111(3) 4_756
O1W H1C 0.874(19) .
O1W H1D 0.850(19) .
O2W H2C 0.86(2) .

loop_
_geom_hbond_atom_site_label_D
_geom_hbond_atom_site_label_H
_geom_hbond_atom_site_label_A
_geom_hbond_distance_DH
_geom_hbond_distance_HA
_geom_hbond_distance_DA
_geom_hbond_angle_DHA
_geom_hbond_site_symmetry_A
O1W H1D O5 0.850(19) 2.23(2) 3.067(6) 167(6) 4_646

loop_
_geom_torsion_atom_site_label_1
_geom_torsion_atom_site_label_2
_geom_torsion_atom_site_label_3
_geom_torsion_atom_site_label_4
_geom_torsion
_geom_torsion_site_symmetry_1
_geom_torsion_site_symmetry_4
N1 C2 C3 N2 -1.5(6) . .
N1 C4 C5 C10 60.5(4) . .
N1 C4 C5 C6 -179.7(3) . .
N1 C4 C5 C14 -64.9(4) . .
C4 C5 C6 N4 -73.4(4) . .
C10 C5 C6 N4 50.1(5) . .
C14 C5 C6 N4 165.3(4) . .
N4 C8 C9 N3 -0.6(8) . .
C4 C5 C10 N5 -66.1(4) . .
C6 C5 C10 N5 173.7(3) . .
C14 C5 C10 N5 62.0(5) . .
N6 C12 C13 N5 0.4(6) . .
C4 C5 C14 N7 -60.4(4) . .
C10 C5 C14 N7 171.6(3) . .
C6 C5 C14 N7 57.2(4) . .
N8 C16 C17 N7 0.1(5) . .
O1 C18 C19 C20 -175.7(4) . .
O2 C18 C19 C20 3.6(6) . .
O1 C18 C19 C25 2.0(6) . .
O2 C18 C19 C25 -178.6(4) . .
C25 C19 C20 C22 0.1(6) . .
C18 C19 C20 C22 177.9(4) . .
C25 C19 C20 C21 -177.0(4) . .
C18 C19 C20 C21 0.7(7) . .
C19 C20 C21 O3' -132.0(7) . .
C22 C20 C21 O3' 50.8(8) . .
C19 C20 C21 O4 70.8(6) . .
C22 C20 C21 O4 -106.4(6) . .
C19 C20 C21 O3 -94.6(9) . .
C22 C20 C21 O3 88.2(9) . .
C19 C20 C22 C23 -2.1(7) . .
C21 C20 C22 C23 175.3(5) . .
C20 C22 C23 C24 2.8(8) . .
C22 C23 C24 C25 -1.4(9) . .
C23 C24 C25 C19 -0.7(8) . .
C20 C19 C25 C24 1.4(7) . .
C18 C19 C25 C24 -176.5(5) . .
O5 C26 C27 C28 -129.3(5) . .
O6 C26 C27 C28 53.4(6) . .
Co2 C26 C27 C28 115(5) 4_756 .
O5 C26 C27 C33 51.2(6) . .
O6 C26 C27 C33 -126.1(5) . .
Co2 C26 C27 C33 -64(5) 4_756 .
C33 C27 C28 C30 1.5(7) . .
C26 C27 C28 C30 -177.9(5) . .
C33 C27 C28 C29 -172.7(4) . .
C26 C27 C28 C29 7.9(7) . .
C27 C28 C29 O8 -147.9(4) . .
C30 C28 C29 O8 37.8(6) . .
C27 C28 C29 O7 36.1(6) . .
C30 C28 C29 O7 -138.2(4) . .
C27 C28 C29 Co2 131(2) . .
C30 C28 C29 Co2 -43(3) . .
N2 Co2 C29 O8 5.9(3) 3_545 .
N3 Co2 C29 O8 -91.2(3) . .
O6 Co2 C29 O8 163.5(2) 4_746 .
O7 Co2 C29 O8 174.5(4) . .
O5 Co2 C29 O8 102.9(3) 4_746 .
C26 Co2 C29 O8 130.3(3) 4_746 .
N2 Co2 C29 O7 -168.6(2) 3_545 .
N3 Co2 C29 O7 94.3(3) . .
O6 Co2 C29 O7 -11.0(3) 4_746 .
O8 Co2 C29 O7 -174.5(4) . .
O5 Co2 C29 O7 -71.6(3) 4_746 .
C26 Co2 C29 O7 -44.2(3) 4_746 .
N2 Co2 C29 C28 91(2) 3_545 .
N3 Co2 C29 C28 -6(2) . .
O6 Co2 C29 C28 -111(2) 4_746 .
O8 Co2 C29 C28 86(2) . .
O7 Co2 C29 C28 -100(3) . .
O5 Co2 C29 C28 -171(2) 4_746 .
C26 Co2 C29 C28 -144(2) 4_746 .
C27 C28 C30 C31 -1.3(7) . .
C29 C28 C30 C31 173.2(5) . .
C28 C30 C31 C32 1.0(8) . .
C30 C31 C32 C33 -0.8(9) . .
C31 C32 C33 C27 1.0(9) . .
C28 C27 C33 C32 -1.4(8) . .
C26 C27 C33 C32 178.1(5) . .
N2 C1 N1 C2 -0.7(5) . .
N2 C1 N1 C4 -178.2(4) . .
C3 C2 N1 C1 1.3(5) . .
C3 C2 N1 C4 178.7(4) . .
C5 C4 N1 C1 -130.8(4) . .
C5 C4 N1 C2 52.3(6) . .
N1 C1 N2 C3 -0.1(5) . .
N1 C1 N2 Co2 -178.5(3) . 3_455
C2 C3 N2 C1 1.0(6) . .
C2 C3 N2 Co2 179.6(3) . 3_455
N4 C7 N3 C9 3.3(6) . .
N4 C7 N3 Co2 -178.7(3) . .
C8 C9 N3 C7 -1.6(7) . .
C8 C9 N3 Co2 -179.6(4) . .
N2 Co2 N3 C7 -76.8(4) 3_545 .
O6 Co2 N3 C7 175.2(3) 4_746 .
O8 Co2 N3 C7 20.1(4) . .
O7 Co2 N3 C7 80.1(4) . .
O5 Co2 N3 C7 168.2(4) 4_746 .
C26 Co2 N3 C7 173.0(3) 4_746 .
C29 Co2 N3 C7 50.1(4) . .
N2 Co2 N3 C9 100.8(5) 3_545 .
O6 Co2 N3 C9 -7.3(5) 4_746 .
O8 Co2 N3 C9 -162.4(5) . .
O7 Co2 N3 C9 -102.3(5) . .
O5 Co2 N3 C9 -14.3(8) 4_746 .
C26 Co2 N3 C9 -9.5(6) 4_746 .
C29 Co2 N3 C9 -132.4(5) . .
N3 C7 N4 C8 -3.7(6) . .
N3 C7 N4 C6 -171.6(4) . .
C9 C8 N4 C7 2.5(7) . .
C9 C8 N4 C6 170.6(5) . .
C5 C6 N4 C7 -90.4(5) . .
C5 C6 N4 C8 104.0(6) . .
N6 C11 N5 C13 -0.8(5) . .
N6 C11 N5 C10 178.1(4) . .
C12 C13 N5 C11 0.2(5) . .
C12 C13 N5 C10 -178.7(4) . .
C5 C10 N5 C11 -78.0(6) . .
C5 C10 N5 C13 100.6(5) . .
N5 C11 N6 C12 1.0(5) . .
N5 C11 N6 Co1 -164.5(3) . .
C13 C12 N6 C11 -0.9(6) . .
C13 C12 N6 Co1 163.7(3) . .
O4 Co1 N6 C11 -61.2(4) 7_666 .
O2 Co1 N6 C11 78.9(4) . .
N8 Co1 N6 C11 -173.8(4) 1_565 .
O4 Co1 N6 C12 136.8(4) 7_666 .
O2 Co1 N6 C12 -83.1(4) . .
N8 Co1 N6 C12 24.2(4) 1_565 .
N8 C15 N7 C17 0.1(4) . .
N8 C15 N7 C14 -179.8(3) . .
C16 C17 N7 C15 -0.1(5) . .
C16 C17 N7 C14 179.8(4) . .
C5 C14 N7 C15 -104.4(4) . .
C5 C14 N7 C17 75.7(5) . .
N7 C15 N8 C16 -0.1(4) . .
N7 C15 N8 Co1 -177.6(2) . 1_545
C17 C16 N8 C15 0.0(5) . .
C17 C16 N8 Co1 177.5(3) . 1_545
O1 C18 O2 Co1 -6.2(6) . .
C19 C18 O2 Co1 174.5(3) . .
O4 Co1 O2 C18 64.4(4) 7_666 .
N8 Co1 O2 C18 -162.2(3) 1_565 .
N6 Co1 O2 C18 -59.6(4) . .
O4 C21 O3' O3 -92.9(14) . .
C20 C21 O3' O3 111.3(13) . .
O4 C21 O3 O3' 107.4(13) . .
C20 C21 O3 O3' -87.4(14) . .
O3' C21 O4 Co1 160.5(7) . 7_666
O3 C21 O4 Co1 121.9(7) . 7_666
C20 C21 O4 Co1 -44.1(8) . 7_666
O6 C26 O5 Co2 1.7(4) . 4_756
C27 C26 O5 Co2 -175.7(3) . 4_756
O5 C26 O6 Co2 -1.7(4) . 4_756
C27 C26 O6 Co2 175.5(3) . 4_756
O8 C29 O7 Co2 -5.5(4) . .
C28 C29 O7 Co2 170.5(3) . .
N2 Co2 O7 C29 22.7(4) 3_545 .
N3 Co2 O7 C29 -85.0(3) . .
O6 Co2 O7 C29 170.9(3) 4_746 .
O8 Co2 O7 C29 3.2(3) . .
O5 Co2 O7 C29 110.7(3) 4_746 .
C26 Co2 O7 C29 140.6(3) 4_746 .
O7 C29 O8 Co2 5.6(4) . .
C28 C29 O8 Co2 -170.3(3) . .
N2 Co2 O8 C29 -175.3(3) 3_545 .
N3 Co2 O8 C29 87.8(3) . .
O6 Co2 O8 C29 -30.4(4) 4_746 .
O7 Co2 O8 C29 -3.2(2) . .
O5 Co2 O8 C29 -83.7(3) 4_746 .
C26 Co2 O8 C29 -66.6(3) 4_746 .
